data_5000187
loop_
_publ_author_name
'Enkelmann, Volker'
'Wegner, Gerhard'
'Novak, Kathleen'
'Wagener, Kenneth B.'

_publ_section_title
;
 Single-crystal-to-single-crystal photodimerization of cinnamic acid
;
_journal_issue 22
_journal_name_full 'Journal of the American Chemical Society'
_journal_page_first 10390
_journal_page_last 10391
_journal_paper_doi 10.1021/ja00075a077
_journal_volume 115
_journal_year 1993
_chemical_formula_sum 'C9 H8 O2'
_space_group_IT_number 14
_symmetry_cell_setting monoclinic
_symmetry_space_group_name_Hall '-P 2yn'
_symmetry_space_group_name_H-M 'P 1 21/n 1'
_cell_angle_alpha 90
_cell_angle_beta 96.396(24)
_cell_angle_gamma 90
_cell_formula_units_Z 4
_cell_length_a 7.7163(18)
_cell_length_b 17.6101(68)
_cell_length_c 5.5655(19)
_cod_original_sg_symbol_H-M 'P 21/n'
_cod_database_code 5000187

loop_
_symmetry_equiv_pos_site_id
_symmetry_equiv_pos_as_xyz
1 x,y,z
2 1/2-x,1/2+y,1/2-z
3 -x,-y,-z
4 -1/2+x,-1/2-y,-1/2+z

loop_
_atom_site_label
_atom_site_type_symbol
_atom_site_fract_x
_atom_site_fract_y
_atom_site_fract_z
O1 O 0.7883(5) 0.0070(2) 0.0511(7)
O2 O 0.9176(5) 0.0493(2) -0.2641(7)
C1 C 0.7834(7) 0.0383(3) -0.149(1)
C2 C 0.6130(7) 0.0656(3) -0.269(1)
C3 C 0.6002(7) 0.1021(3) -0.478(1)
C4 C 0.4370(7) 0.1317(3) -0.612(1)
C5 C 0.4480(7) 0.1739(3) -0.821(1)
C6 C 0.2973(8) 0.2030(3) -0.949(1)
C7 C 0.1368(8) 0.1899(3) -0.866(1)
C8 C 0.1258(7) 0.1490(3) -0.660(1)
C9 C 0.2742(7) 0.1194(3) -0.530(1)
H1 H 1.04200 0.03000 -0.19600
H2 H 0.50400 0.03900 -0.20600
H3 H 0.71000 0.11300 -0.53200
H4 H 0.57100 0.18400 -0.88300
H5 H 0.29900 0.22700 -1.10000
H6 H 0.03500 0.21400 -0.94300
H7 H 0.02300 0.13300 -0.58600
H8 H 0.27200 0.08300 -0.38000

loop_
_atom_type_symbol
_atom_type_radius_bond
C 0.68
H 0.23
O 0.68
